data_2014625
loop_
_publ_author_name
'Graham Smith '
' Urs D. Wermuth '
' Jonathan M. White '

_publ_section_title
;
 Hydrogen bonding in 1:1 proton-transfer compounds of 5-sulfosalicylic
 acid with 4-<i>X</i>-substituted anilines (<i>X</i> = F, Cl or Br)
;
_journal_issue 2
_journal_name_full 'Acta Crystallographica Section C'
_journal_page_first o105
_journal_page_last o109
_journal_paper_doi 10.1107/S0108270104033451
_journal_volume 61
_journal_year 2005
_chemical_formula_iupac 'C6 H7 F N +, C7 H5 O6 S -, H2 O'
_chemical_formula_moiety 'C6 H7 F N +, C7 H5 O6 S -, H2 O'
_chemical_formula_sum 'C13 H14 F N O7 S'
_chemical_formula_weight 347.31
_chemical_name_common '4-fluoroanilinium 5-sulfosalicylate monohydrate'
_chemical_name_systematic
;
4-fluoroanilinium 3-carboxy-4-hydroxybenzenesulfonate monohydrate
;
_chemical_temperature_decomposition 517.8(8)
_space_group_IT_number 4
_symmetry_cell_setting monoclinic
_symmetry_space_group_name_Hall 'P 2yb'
_symmetry_space_group_name_H-M 'P 1 21 1'
_atom_sites_solution_hydrogens geom
_atom_sites_solution_primary direct
_atom_sites_solution_secondary difmap
_audit_creation_method 'SHELXL97 (Sheldrick, 1997) '
_cell_angle_alpha 90.00
_cell_angle_beta 96.529(2)
_cell_angle_gamma 90.00
_cell_formula_units_Z 2
_cell_length_a 6.7978(7)
_cell_length_b 12.5513(12)
_cell_length_c 8.5306(8)
_cell_measurement_reflns_used 2628
_cell_measurement_temperature 295(2)
_cell_measurement_theta_max 27.51
_cell_measurement_theta_min 2.90
_cell_volume 723.12(12)
_computing_cell_refinement SMART
_computing_data_collection 'SMART (Bruker, 2000)'
_computing_data_reduction 'SAINT (Bruker, 1999)'
_computing_molecular_graphics 'PLATON (Spek, 2003)'
_computing_publication_material PLATON
_computing_structure_refinement SHELXTL
_computing_structure_solution 'SHELXTL (Bruker, 1997)'
_diffrn_ambient_temperature 295(2)
_diffrn_measured_fraction_theta_full 0.995
_diffrn_measured_fraction_theta_max 0.995
_diffrn_measurement_device_type 'Bruker SMART CCD area-detector diffractometer'
_diffrn_measurement_method '\f and \w scans'
_diffrn_radiation_monochromator graphite
_diffrn_radiation_source 'sealed tube'
_diffrn_radiation_type MoK\a
_diffrn_radiation_wavelength 0.71073
_diffrn_reflns_av_R_equivalents 0.0259
_diffrn_reflns_av_sigmaI/netI 0.0328
_diffrn_reflns_limit_h_max 7
_diffrn_reflns_limit_h_min -8
_diffrn_reflns_limit_k_max 14
_diffrn_reflns_limit_k_min -14
_diffrn_reflns_limit_l_max 10
_diffrn_reflns_limit_l_min -7
_diffrn_reflns_number 3741
_diffrn_reflns_theta_full 25.00
_diffrn_reflns_theta_max 25.00
_diffrn_reflns_theta_min 2.40
_diffrn_standards_decay_% 0.0
_diffrn_standards_number 0
_exptl_absorpt_coefficient_mu 0.273
_exptl_absorpt_correction_type none
_exptl_crystal_colour violet
_exptl_crystal_density_diffrn 1.595
_exptl_crystal_density_method 'not measured'
_exptl_crystal_description block
_exptl_crystal_F_000 360
_exptl_crystal_size_max 0.30
_exptl_crystal_size_mid 0.30
_exptl_crystal_size_min 0.20
_refine_diff_density_max 0.189
_refine_diff_density_min -0.215
_refine_ls_abs_structure_details 'Flack (1983), 1029 Friedel pairs'
_refine_ls_abs_structure_Flack 0.03(3)
_refine_ls_extinction_method 'none '
_refine_ls_goodness_of_fit_ref 1.028
_refine_ls_hydrogen_treatment mixed
_refine_ls_matrix_type full
_refine_ls_number_parameters 237
_refine_ls_number_reflns 2360
_refine_ls_number_restraints 1
_refine_ls_restrained_S_all 1.027
_refine_ls_R_factor_all 0.0297
_refine_ls_R_factor_gt 0.0283
_refine_ls_shift/su_max 0.000
_refine_ls_shift/su_mean 0.000
_refine_ls_structure_factor_coef Fsqd
_refine_ls_weighting_details 'calc w=1/[\s^2^(Fo^2^)+(0.0465P)^2^] where P=(Fo^2^+2Fc^2^)/3'
_refine_ls_weighting_scheme calc
_refine_ls_wR_factor_gt 0.0723
_refine_ls_wR_factor_ref 0.0732
_reflns_number_gt 2275
_reflns_number_total 2360
_reflns_threshold_expression I>2\s(I)
_cod_data_source_file bm1595.cif
_cod_data_source_block (I)
_cod_depositor_comments
;
The following automatic conversions were performed:
'_symmetry_cell_setting' value 'Monoclinic' changed to 'monoclinic'
according to '/home/saulius/struct/CIF-dictionaries/cif_core.dic'
dictionary named 'cif_core.dic' version 2.4.1 from 2010-06-29.

Automatic conversion script
Id: cif_fix_enum 1527 2010-12-29 10:47:43Z saulius 

The following automatic conversions were performed:

'_chemical_melting_point' tag was changed to
'_chemical_temperature_decomposition' since the value had been given
as '517.0--518.5 (dec.)'. The value was changed to '517.8(8)' - the
average value was taken and precision was estimated.

Automatic conversion script
Id: cif_fix_values 1646 2011-03-28 12:23:43Z adriana 

The following automatic conversions were performed:

'_chemical_melting_point' tag was changed to
'_chemical_temperature_decomposition' since the value had been given
as '517.0--518.5 (dec.)'. The value was changed to '517.8(8)' - the
average value was taken and precision was
estimated.

'_symmetry_cell_setting' value 'Monoclinic' changed to
'monoclinic' according to
/home/saulius/struct/CIF-dictionaries/cif_core.dic dictionary named
'cif_core.dic' version 2.4.1 from 2010-06-29.

Automatic conversion script
Id: cif_fix_values 1715 2011-07-08 13:25:40Z adriana 
;
_cod_original_sg_symbol_Hall 'P 2yb '
_cod_original_sg_symbol_H-M 'P 21'
_cod_database_code 2014625

loop_
_symmetry_equiv_pos_as_xyz
'x, y, z'
'-x, y+1/2, -z'

loop_
_atom_site_aniso_label
_atom_site_aniso_U_11
_atom_site_aniso_U_22
_atom_site_aniso_U_33
_atom_site_aniso_U_12
_atom_site_aniso_U_13
_atom_site_aniso_U_23
S5 0.0385(3) 0.0245(3) 0.0195(2) 0.0000(2) 0.0021(2) 0.0008(2)
O2 0.0684(13) 0.0267(9) 0.0322(11) 0.0031(8) -0.0001(9) 0.0056(8)
O51 0.0448(9) 0.0378(10) 0.0300(9) -0.0021(7) -0.0049(7) 0.0054(7)
O52 0.0454(9) 0.0409(9) 0.0231(7) -0.0074(8) 0.0062(6) -0.0004(8)
O53 0.0624(11) 0.0268(9) 0.0290(9) 0.0066(8) 0.0094(8) 0.0013(7)
O71 0.0735(12) 0.0321(10) 0.0200(9) -0.0032(8) 0.0073(8) -0.0013(7)
O72 0.0717(11) 0.0353(10) 0.0245(9) -0.0011(8) 0.0052(8) 0.0055(7)
C1 0.0288(11) 0.0264(12) 0.0223(11) -0.0007(8) 0.0035(8) -0.0009(9)
C2 0.0327(12) 0.0275(12) 0.0294(12) 0.0003(9) 0.0011(10) 0.0032(10)
C3 0.0469(14) 0.0234(12) 0.0337(13) 0.0031(10) 0.0001(11) -0.0058(9)
C4 0.0407(12) 0.0326(13) 0.0220(11) 0.0045(10) 0.0015(9) -0.0054(9)
C5 0.0301(11) 0.0255(12) 0.0249(12) 0.0001(9) 0.0019(9) 0.0005(9)
C6 0.0316(10) 0.0246(11) 0.0236(11) -0.0006(9) 0.0044(9) -0.0010(8)
C7 0.0372(12) 0.0289(13) 0.0227(11) 0.0009(9) 0.0046(9) 0.0028(9)
F41 0.0653(10) 0.0938(14) 0.0408(9) -0.0072(10) 0.0028(8) 0.0101(9)
N11 0.0420(12) 0.0374(12) 0.0438(12) -0.0050(9) 0.0030(9) 0.0035(10)
C11 0.0301(11) 0.0371(14) 0.0388(13) -0.0036(10) 0.0008(10) 0.0038(10)
C21 0.0404(13) 0.0315(14) 0.0537(17) -0.0013(11) 0.0003(12) 0.0012(11)
C31 0.0419(15) 0.0528(17) 0.0436(16) -0.0018(12) 0.0015(12) -0.0105(13)
C41 0.0343(13) 0.0612(18) 0.0388(15) -0.0030(12) 0.0001(11) 0.0064(13)
C51 0.0373(13) 0.0433(16) 0.0513(17) -0.0033(12) 0.0016(11) 0.0112(13)
C61 0.0364(12) 0.0335(14) 0.0495(16) -0.0035(10) 0.0030(11) -0.0019(11)
O1W 0.0461(13) 0.0627(17) 0.111(2) 0.0001(11) 0.0080(13) 0.0397(15)

loop_
_atom_site_label
_atom_site_fract_x
_atom_site_fract_y
_atom_site_fract_z
_atom_site_U_iso_or_equiv
_atom_site_thermal_displace_type
_atom_site_occupancy
_atom_site_type_symbol
S5 0.96121(7) 0.21358(4) 0.44485(6) 0.0276(2) Uani 1.000 S
O2 0.8290(3) -0.13345(14) -0.0200(2) 0.0429(6) Uani 1.000 O
O51 1.1305(2) 0.17912(13) 0.55238(18) 0.0382(5) Uani 1.000 O
O52 0.7843(2) 0.22430(15) 0.52530(16) 0.0363(5) Uani 1.000 O
O53 1.0007(3) 0.31023(13) 0.35849(19) 0.0391(6) Uani 1.000 O
O71 0.8246(3) 0.18239(13) -0.1704(2) 0.0417(6) Uani 1.000 O
O72 0.8297(3) 0.01163(13) -0.24153(18) 0.0439(6) Uani 1.000 O
C1 0.8648(3) 0.05471(17) 0.0316(3) 0.0258(7) Uani 1.000 C
C2 0.8526(3) -0.05107(18) 0.0815(3) 0.0301(7) Uani 1.000 C
C3 0.8631(3) -0.07365(19) 0.2431(3) 0.0350(8) Uani 1.000 C
C4 0.8901(3) 0.00675(18) 0.3517(3) 0.0319(7) Uani 1.000 C
C5 0.9116(3) 0.11223(17) 0.3019(3) 0.0269(7) Uani 1.000 C
C6 0.8986(3) 0.13554(18) 0.1444(2) 0.0265(6) Uani 1.000 C
C7 0.8395(3) 0.08030(18) -0.1378(3) 0.0295(7) Uani 1.000 C
F41 0.5887(3) 0.55890(18) -0.3366(2) 0.0669(6) Uani 1.000 F
N11 0.7149(3) 0.48293(18) 0.3078(2) 0.0412(7) Uani 1.000 N
C11 0.6783(3) 0.5042(2) 0.1366(3) 0.0356(7) Uani 1.000 C
C21 0.6660(3) 0.4190(2) 0.0348(3) 0.0423(9) Uani 1.000 C
C31 0.6357(4) 0.4376(2) -0.1264(3) 0.0464(9) Uani 1.000 C
C41 0.6173(4) 0.5401(2) -0.1784(3) 0.0451(9) Uani 1.000 C
C51 0.6278(3) 0.6267(2) -0.0776(3) 0.0442(9) Uani 1.000 C
C61 0.6589(3) 0.6078(2) 0.0832(3) 0.0399(8) Uani 1.000 C
O1W 0.4444(4) 0.3384(2) 0.3885(4) 0.0733(10) Uani 1.000 O
H2 0.821(4) -0.112(3) -0.109(4) 0.053(10) Uiso 1.000 H
H3 0.8516 -0.1436 0.2767 0.0420 Uiso 1.000 H
H4 0.8941 -0.0085 0.4587 0.0380 Uiso 1.000 H
H6 0.9122 0.2057 0.1120 0.0320 Uiso 1.000 H
H71 0.807(5) 0.196(4) -0.262(5) 0.087(13) Uiso 1.000 H
H11A 0.748(4) 0.543(4) 0.359(4) 0.062(10) Uiso 1.000 H
H11B 0.810(4) 0.435(4) 0.327(4) 0.060(9) Uiso 1.000 H
H11C 0.604(4) 0.455(4) 0.340(4) 0.058(10) Uiso 1.000 H
H21 0.6779 0.3497 0.0735 0.0510 Uiso 1.000 H
H31 0.6280 0.3812 -0.1975 0.0560 Uiso 1.000 H
H51 0.6143 0.6958 -0.1167 0.0530 Uiso 1.000 H
H61 0.6665 0.6642 0.1542 0.0480 Uiso 1.000 H
H1A 0.322(6) 0.333(3) 0.381(5) 0.082(13) Uiso 1.000 H
H1B 0.496(5) 0.294(4) 0.445(5) 0.088(14) Uiso 1.000 H

loop_
_atom_type_symbol
_atom_type_description
_atom_type_scat_dispersion_real
_atom_type_scat_dispersion_imag
_atom_type_scat_source
C C 0.0033 0.0016 'International Tables Vol C Tables 4.2.6.8 and 6.1.1.4'
H H 0.0000 0.0000 'International Tables Vol C Tables 4.2.6.8 and 6.1.1.4'
N N 0.0061 0.0033 'International Tables Vol C Tables 4.2.6.8 and 6.1.1.4'
O O 0.0106 0.0060 'International Tables Vol C Tables 4.2.6.8 and 6.1.1.4'
F F 0.0171 0.0103 'International Tables Vol C Tables 4.2.6.8 and 6.1.1.4'
S S 0.1246 0.1234 'International Tables Vol C Tables 4.2.6.8 and 6.1.1.4'

loop_
_geom_angle_atom_site_label_1
_geom_angle_atom_site_label_2
_geom_angle_atom_site_label_3
_geom_angle
_geom_angle_publ_flag
O51 S5 O52 111.52(9) no
O51 S5 O53 112.82(10) no
O51 S5 C5 107.24(10) no
O52 S5 O53 111.71(11) no
O52 S5 C5 106.76(10) no
O53 S5 C5 106.34(10) no
C2 O2 H2 110(3) no
C7 O71 H71 115(4) no
H1A O1W H1B 111(4) no
C11 N11 H11B 110(2) no
C11 N11 H11C 109(2) no
H11A N11 H11B 110(3) no
H11A N11 H11C 111(3) no
H11B N11 H11C 107(4) no
C11 N11 H11A 110(2) no
C2 C1 C6 119.3(2) no
C2 C1 C7 120.1(2) no
C6 C1 C7 120.59(19) no
O2 C2 C1 122.7(2) no
O2 C2 C3 117.8(2) no
C1 C2 C3 119.5(2) no
C2 C3 C4 120.3(2) no
C3 C4 C5 120.1(2) no
C4 C5 C6 120.1(2) no
S5 C5 C6 120.63(17) no
S5 C5 C4 119.23(19) no
C1 C6 C5 120.5(2) no
O72 C7 C1 122.9(2) no
O71 C7 O72 122.3(2) no
O71 C7 C1 114.8(2) no
C2 C3 H3 119.85 no
C4 C3 H3 119.83 no
C3 C4 H4 119.97 no
C5 C4 H4 119.93 no
C5 C6 H6 119.77 no
C1 C6 H6 119.73 no
N11 C11 C61 119.7(2) no
N11 C11 C21 118.4(2) no
C21 C11 C61 121.9(2) no
C11 C21 C31 119.2(2) no
C21 C31 C41 118.7(2) no
F41 C41 C31 118.9(2) no
F41 C41 C51 118.1(2) no
C31 C41 C51 122.9(2) no
C41 C51 C61 118.2(2) no
C11 C61 C51 119.1(2) no
C11 C21 H21 120.44 no
C31 C21 H21 120.41 no
C41 C31 H31 120.69 no
C21 C31 H31 120.64 no
C41 C51 H51 120.93 no
C61 C51 H51 120.86 no
C11 C61 H61 120.45 no
C51 C61 H61 120.41 no

loop_
_geom_bond_atom_site_label_1
_geom_bond_atom_site_label_2
_geom_bond_site_symmetry_1
_geom_bond_site_symmetry_2
_geom_bond_distance
_geom_bond_publ_flag
S5 O51 . . 1.4535(15) no
S5 O52 . . 1.4571(15) no
S5 O53 . . 1.4599(17) no
S5 C5 . . 1.768(2) no
F41 C41 . . 1.362(3) no
O2 C2 . . 1.346(3) no
O71 C7 . . 1.313(3) no
O72 C7 . . 1.232(3) no
O2 H2 . . 0.80(3) no
O71 H71 . . 0.80(4) no
O1W H1B . . 0.79(5) no
O1W H1A . . 0.83(4) no
N11 C11 . . 1.478(3) no
N11 H11C . . 0.90(3) no
N11 H11A . . 0.89(5) no
N11 H11B . . 0.88(4) no
C1 C6 . . 1.399(3) no
C1 C7 . . 1.471(4) no
C1 C2 . . 1.400(3) no
C2 C3 . . 1.401(4) no
C3 C4 . . 1.368(3) no
C4 C5 . . 1.403(3) no
C5 C6 . . 1.368(3) no
C3 H3 . . 0.9296 no
C4 H4 . . 0.9300 no
C6 H6 . . 0.9307 no
C11 C61 . . 1.379(4) no
C11 C21 . . 1.374(4) no
C21 C31 . . 1.387(4) no
C31 C41 . . 1.362(4) no
C41 C51 . . 1.383(4) no
C51 C61 . . 1.384(4) no
C21 H21 . . 0.9306 no
C31 H31 . . 0.9298 no
C51 H51 . . 0.9300 no
C61 H61 . . 0.9292 no

loop_
_geom_hbond_atom_site_label_D
_geom_hbond_atom_site_label_H
_geom_hbond_atom_site_label_A
_geom_hbond_site_symmetry_A
_geom_hbond_distance_DH
_geom_hbond_distance_HA
_geom_hbond_distance_DA
_geom_hbond_angle_DHA
_geom_hbond_publ_flag
O2 H2 O72 . 0.80(3) 1.92(4) 2.625(2) 145(4) yes
O1W H1A O53 1_455 0.83(4) 2.19(4) 3.019(3) 177(4) yes
O1W H1B O52 . 0.79(5) 2.18(4) 2.853(3) 142(4) yes
N11 H11A O51 2_756 0.89(5) 2.01(5) 2.882(3) 168(3) yes
N11 H11B O53 . 0.88(4) 2.03(4) 2.910(3) 172(4) yes
N11 H11C O1W . 0.90(3) 1.90(4) 2.726(3) 152(4) yes
O71 H71 O52 1_554 0.80(4) 1.84(4) 2.632(2) 176(4) yes

loop_
_geom_torsion_atom_site_label_1
_geom_torsion_atom_site_label_2
_geom_torsion_atom_site_label_3
_geom_torsion_atom_site_label_4
_geom_torsion
_geom_torsion_publ_flag
O51 S5 C5 C4 51.89(19) no
O52 S5 C5 C4 -67.76(19) no
O53 S5 C5 C4 172.84(17) no
O51 S5 C5 C6 -126.64(18) no
O52 S5 C5 C6 113.71(18) no
O53 S5 C5 C6 -5.7(2) no
C6 C1 C2 C3 3.6(3) no
C7 C1 C2 O2 3.8(3) no
C6 C1 C7 O72 172.4(2) no
C7 C1 C2 C3 -175.55(19) no
C2 C1 C6 C5 -2.7(3) no
C6 C1 C7 O71 -8.8(3) no
C6 C1 C2 O2 -177.0(2) no
C2 C1 C7 O71 170.4(2) no
C7 C1 C6 C5 176.51(19) no
C2 C1 C7 O72 -8.5(3) no
O2 C2 C3 C4 179.0(2) no
C1 C2 C3 C4 -1.6(3) no
C2 C3 C4 C5 -1.3(3) no
C3 C4 C5 C6 2.3(3) no
C3 C4 C5 S5 -176.21(16) no
C4 C5 C6 C1 -0.3(3) no
S5 C5 C6 C1 178.21(16) no
N11 C11 C61 C51 178.98(19) no
C61 C11 C21 C31 0.8(3) no
N11 C11 C21 C31 -178.7(2) no
C21 C11 C61 C51 -0.6(3) no
C11 C21 C31 C41 -0.6(4) no
C21 C31 C41 F41 179.6(2) no
C21 C31 C41 C51 0.1(4) no
C31 C41 C51 C61 0.2(4) no
F41 C41 C51 C61 -179.3(2) no
C41 C51 C61 C11 0.1(3) no

loop_
_cod_related_entry_id
_cod_related_entry_database
_cod_related_entry_code
1 ChemSpider 21133977
